data_4061573
_journal_name_full Organometallics
_journal_paper_doi 10.1021/om0503646
_journal_year 2005
_chemical_absolute_configuration rmad
_chemical_formula_moiety 'C30 H34 P2 S2'
_chemical_formula_sum 'C30 H34 P2 S2'
_chemical_formula_weight 520.63
_space_group_IT_number 96
_space_group_name_Hall 'P 4nw 2abw'
_space_group_name_H-M_alt 'P 43 21 2'
_symmetry_cell_setting tetragonal
_symmetry_Int_Tables_number 96
_symmetry_space_group_name_Hall 'P 4nw 2abw'
_symmetry_space_group_name_H-M 'P 43 21 2'
_cell_angle_alpha 90.00
_cell_angle_beta 90.00
_cell_angle_gamma 90.00
_cell_formula_units_Z 4
_cell_length_a 9.3019(6)
_cell_length_b 9.3019(6)
_cell_length_c 31.650(3)
_cell_measurement_temperature 180(2)
_cell_volume 2738.6(4)
_diffrn_ambient_temperature 180(2)
_exptl_crystal_density_diffrn 1.263
_cod_database_code 4061573

loop_
_symmetry_equiv_pos_as_xyz
'x, y, z'
'-x, -y, z+1/2'
'x+1/2, -y+1/2, -z+1/4'
'-x+1/2, y+1/2, -z+3/4'
'-y, -x, -z+1/2'
'y, x, -z'
'y+1/2, -x+1/2, z+1/4'
'-y+1/2, x+1/2, z+3/4'

loop_
_atom_site_label
_atom_site_type_symbol
_atom_site_fract_x
_atom_site_fract_y
_atom_site_fract_z
_atom_site_U_iso_or_equiv
_atom_site_adp_type
_atom_site_occupancy
_atom_site_symmetry_multiplicity
_atom_site_calc_flag
_atom_site_refinement_flags
_atom_site_disorder_assembly
_atom_site_disorder_group
P1 P 0.16542(16) 0.85636(17) 0.51134(4) 0.0406(4) Uani 1 1 d . . .
S1 S 0.23831(19) 0.79117(19) 0.45702(5) 0.0574(5) Uani 1 1 d . . .
C1 C 0.0071(7) 0.7589(6) 0.53178(19) 0.0469(16) Uani 1 1 d . . .
H1 H 0.0185 0.7583 0.5632 0.056 Uiso 1 1 calc R . .
C2 C -0.1342(7) 0.8367(8) 0.52342(18) 0.0594(17) Uani 1 1 d . . .
H2A H -0.1333 0.9295 0.5388 0.071 Uiso 1 1 calc R . .
H2B H -0.2140 0.7783 0.5350 0.071 Uiso 1 1 calc R . .
C3 C 0.0114(9) 0.6011(7) 0.5184(3) 0.075(2) Uani 1 1 d . . .
H3A H -0.0658 0.5484 0.5327 0.112 Uiso 1 1 calc R . .
H3B H 0.1045 0.5594 0.5262 0.112 Uiso 1 1 calc R . .
H3C H -0.0017 0.5942 0.4878 0.112 Uiso 1 1 calc R . .
C11 C 0.1330(6) 1.0452(6) 0.51506(18) 0.0411(15) Uani 1 1 d . . .
C12 C 0.2168(7) 1.1029(6) 0.54637(18) 0.0466(15) Uani 1 1 d . . .
C13 C 0.3059(6) 0.9937(6) 0.56948(17) 0.0438(14) Uani 1 1 d . . .
C14 C 0.2915(6) 0.8591(6) 0.55448(15) 0.0394(14) Uani 1 1 d . . .
C121 C 0.2239(7) 1.2575(7) 0.5581(2) 0.069(2) Uani 1 1 d . . .
H12A H 0.3166 1.2974 0.5492 0.104 Uiso 1 1 calc R . .
H12B H 0.2139 1.2673 0.5888 0.104 Uiso 1 1 calc R . .
H12C H 0.1459 1.3097 0.5441 0.104 Uiso 1 1 calc R . .
C131 C 0.4052(7) 1.0396(8) 0.6040(2) 0.061(2) Uani 1 1 d . . .
H13A H 0.4525 0.9550 0.6160 0.091 Uiso 1 1 calc R . .
H13B H 0.3503 1.0891 0.6260 0.091 Uiso 1 1 calc R . .
H13C H 0.4780 1.1050 0.5924 0.091 Uiso 1 1 calc R . .
C141 C 0.3649(7) 0.7266(6) 0.57108(19) 0.0492(16) Uani 1 1 d . . .
C142 C 0.3180(9) 0.6585(7) 0.60700(18) 0.076(2) Uani 1 1 d . . .
H142 H 0.2380 0.6953 0.6222 0.091 Uiso 1 1 calc R . .
C143 C 0.3882(13) 0.5352(9) 0.6211(3) 0.100(4) Uani 1 1 d . . .
H143 H 0.3549 0.4878 0.6458 0.120 Uiso 1 1 calc R . .
C144 C 0.5031(10) 0.4819(8) 0.6001(3) 0.087(3) Uani 1 1 d . . .
H144 H 0.5511 0.3983 0.6100 0.105 Uiso 1 1 calc R . .
C145 C 0.5477(9) 0.5488(9) 0.5652(4) 0.113(4) Uani 1 1 d . . .
H145 H 0.6283 0.5119 0.5503 0.136 Uiso 1 1 calc R . .
C146 C 0.4800(8) 0.6698(9) 0.5503(3) 0.095(3) Uani 1 1 d . . .
H146 H 0.5138 0.7145 0.5252 0.114 Uiso 1 1 calc R . .

loop_
_atom_site_aniso_label
_atom_site_aniso_U_11
_atom_site_aniso_U_22
_atom_site_aniso_U_33
_atom_site_aniso_U_23
_atom_site_aniso_U_13
_atom_site_aniso_U_12
P1 0.0337(9) 0.0354(9) 0.0529(8) 0.0023(7) -0.0058(7) 0.0035(7)
S1 0.0486(11) 0.0654(13) 0.0582(9) -0.0023(9) -0.0029(8) 0.0166(9)
C1 0.045(4) 0.037(4) 0.059(4) 0.006(3) -0.004(3) -0.002(3)
C2 0.054(4) 0.056(5) 0.068(3) 0.016(3) 0.003(3) -0.015(4)
C3 0.075(5) 0.034(4) 0.116(6) 0.002(4) -0.010(4) -0.009(4)
C11 0.032(3) 0.031(3) 0.060(4) 0.007(3) -0.005(3) 0.000(3)
C12 0.045(4) 0.034(3) 0.061(4) -0.001(3) -0.014(3) -0.001(3)
C13 0.039(4) 0.038(4) 0.055(3) 0.000(3) -0.008(3) -0.002(3)
C14 0.030(3) 0.040(4) 0.048(3) 0.013(3) -0.001(2) 0.000(3)
C121 0.069(5) 0.037(4) 0.102(5) -0.004(4) -0.035(4) 0.001(4)
C131 0.058(5) 0.061(5) 0.064(4) -0.011(4) -0.030(3) -0.003(4)
C141 0.047(4) 0.036(3) 0.065(4) 0.002(3) -0.007(3) 0.001(3)
C142 0.126(7) 0.054(5) 0.047(3) 0.007(3) -0.001(4) 0.010(5)
C143 0.198(13) 0.040(5) 0.063(5) 0.012(4) -0.045(6) 0.005(6)
C144 0.085(7) 0.041(5) 0.136(8) 0.007(6) -0.065(6) 0.006(5)
C145 0.065(6) 0.068(6) 0.207(11) 0.073(7) 0.024(7) 0.026(4)
C146 0.057(5) 0.075(6) 0.152(7) 0.058(6) 0.035(5) 0.032(5)

loop_
_geom_bond_atom_site_label_1
_geom_bond_atom_site_label_2
_geom_bond_distance
_geom_bond_site_symmetry_2
_geom_bond_publ_flag
P1 C11 1.786(6) . ?
P1 C14 1.800(5) . ?
P1 C1 1.846(6) . ?
P1 S1 1.945(2) . ?
C1 C2 1.524(9) . ?
C1 C3 1.528(9) . ?
C2 C2 1.531(11) 6_466 ?
C11 C12 1.370(8) . ?
C11 C11 1.498(11) 6_466 ?
C12 C121 1.486(8) . ?
C12 C13 1.501(8) . ?
C13 C14 1.346(8) . ?
C13 C131 1.492(8) . ?
C14 C141 1.503(8) . ?
C141 C146 1.364(9) . ?
C141 C142 1.373(9) . ?
C142 C143 1.393(11) . ?
C143 C144 1.353(13) . ?
C144 C145 1.334(12) . ?
C145 C146 1.374(11) . ?
